data_4330173
loop_
_publ_author_name
'Peter E. Sues'
'Alan J. Lough'
'Robert H. Morris'

_publ_section_title
;
 Synthesis, Characterization, and Activity of Yttrium(III) Nitrate
 Complexes Bearing Tripodal Phosphine Oxide and Mixed Phosphine-Phosphine
 Oxide Ligands
;
_journal_name_full 'Inorganic Chemistry'
_journal_page_first 9322
_journal_page_last 9332
_journal_paper_doi 10.1021/ic3010147
_journal_volume 51
_journal_year 2012
_chemical_formula_moiety 'C56 H48 N3 O12 P4 Y'
_chemical_formula_sum 'C56 H48 N3 O12 P4 Y'
_chemical_formula_weight 1167.76
_chemical_name_systematic
; 
 ? 
;
_space_group_IT_number 2
_symmetry_cell_setting triclinic
_symmetry_space_group_name_Hall '-P 1'
_symmetry_space_group_name_H-M 'P -1'
_atom_sites_solution_hydrogens geom
_atom_sites_solution_primary direct
_atom_sites_solution_secondary difmap
_audit_creation_method SHELXL-97
_cell_angle_alpha 103.628(4)
_cell_angle_beta 99.626(4)
_cell_angle_gamma 92.093(5)
_cell_formula_units_Z 2
_cell_length_a 10.811(2)
_cell_length_b 11.725(2)
_cell_length_c 22.274(4)
_cell_measurement_reflns_used 8932
_cell_measurement_temperature 150(1)
_cell_measurement_theta_max 27.49
_cell_measurement_theta_min 2.29
_cell_volume 2696.8(8)
_computing_cell_refinement APEX2
_computing_data_collection 'APEX2 (Bruker, 2007)'
_computing_data_reduction 'SAINT (Bruker, 2007)'
_computing_molecular_graphics 'PLATON (Spek, 2009)'
_computing_publication_material 'SHELXTL (Sheldrick, 2008)'
_computing_structure_refinement 'SHELXL-97 (Sheldrick, 2008)'
_computing_structure_solution 'SHELXS-97 (Sheldrick, 2008)'
_diffrn_ambient_temperature 150(1)
_diffrn_measured_fraction_theta_full 0.981
_diffrn_measured_fraction_theta_max 0.981
_diffrn_measurement_device_type 'Bruker APEX-DUO'
_diffrn_measurement_method '\f and \w scans'
_diffrn_radiation_monochromator 'Bruker Triumph'
_diffrn_radiation_source 'fine-focus sealed tube'
_diffrn_radiation_type MoK\a
_diffrn_radiation_wavelength 0.71073
_diffrn_reflns_av_R_equivalents 0.0441
_diffrn_reflns_av_sigmaI/netI 0.0732
_diffrn_reflns_limit_h_max 13
_diffrn_reflns_limit_h_min -14
_diffrn_reflns_limit_k_max 15
_diffrn_reflns_limit_k_min -15
_diffrn_reflns_limit_l_max 28
_diffrn_reflns_limit_l_min -28
_diffrn_reflns_number 25831
_diffrn_reflns_theta_full 27.67
_diffrn_reflns_theta_max 27.67
_diffrn_reflns_theta_min 1.79
_diffrn_standards_number 0
_exptl_absorpt_coefficient_mu 1.265
_exptl_absorpt_correction_T_max 0.7456
_exptl_absorpt_correction_T_min 0.6912
_exptl_absorpt_correction_type multi-scan
_exptl_absorpt_process_details 'SADABS (Sheldrick, 1996)'
_exptl_crystal_colour colourless
_exptl_crystal_density_diffrn 1.438
_exptl_crystal_description block
_exptl_crystal_F_000 1200
_exptl_crystal_size_max 0.35
_exptl_crystal_size_mid 0.25
_exptl_crystal_size_min 0.23
_refine_diff_density_max 0.543
_refine_diff_density_min -0.350
_refine_diff_density_rms 0.073
_refine_ls_extinction_method none
_refine_ls_goodness_of_fit_ref 1.028
_refine_ls_hydrogen_treatment constr
_refine_ls_matrix_type full
_refine_ls_number_parameters 685
_refine_ls_number_reflns 12363
_refine_ls_number_restraints 0
_refine_ls_restrained_S_all 1.028
_refine_ls_R_factor_all 0.0731
_refine_ls_R_factor_gt 0.0434
_refine_ls_shift/su_max 0.002
_refine_ls_shift/su_mean 0.000
_refine_ls_structure_factor_coef Fsqd
_refine_ls_weighting_details 'calc w=1/[\s^2^(Fo^2^)+(0.0384P)^2^+0.0000P] where P=(Fo^2^+2Fc^2^)/3'
_refine_ls_weighting_scheme calc
_refine_ls_wR_factor_gt 0.0865
_refine_ls_wR_factor_ref 0.0958
_reflns_number_gt 8979
_reflns_number_total 12363
_reflns_threshold_expression I>2\s(I)
_cod_data_source_file ic3010147_si_002_9.cif
_cod_data_source_block d1254_4a
_cod_original_cell_volume 2696.9(9)
_cod_database_code 4330173

loop_
_symmetry_equiv_pos_as_xyz
'x, y, z'
'-x, -y, -z'

loop_
_atom_site_label
_atom_site_type_symbol
_atom_site_fract_x
_atom_site_fract_y
_atom_site_fract_z
_atom_site_U_iso_or_equiv
_atom_site_adp_type
_atom_site_occupancy
_atom_site_symmetry_multiplicity
_atom_site_calc_flag
_atom_site_refinement_flags
Y1 Y 1.07471(2) 0.43727(2) 0.258238(11) 0.01701(7) Uani 1 1 d .
P1 P 0.59866(6) 0.21317(6) 0.06307(3) 0.02382(16) Uani 1 1 d .
P2 P 0.80289(6) 0.22020(6) 0.21506(3) 0.01749(14) Uani 1 1 d .
P3 P 0.74460(6) 0.47069(6) 0.24540(3) 0.01789(14) Uani 1 1 d .
P4 P 1.17427(6) 0.73466(6) 0.36520(3) 0.02437(16) Uani 1 1 d .
O1 O 0.93036(14) 0.28016(14) 0.24631(7) 0.0182(4) Uani 1 1 d .
O2 O 0.88116(14) 0.51232(14) 0.25284(8) 0.0204(4) Uani 1 1 d .
O3 O 1.13941(18) 0.61722(16) 0.32028(8) 0.0326(5) Uani 1 1 d .
O4 O 1.08113(16) 0.56956(16) 0.18800(8) 0.0267(4) Uani 1 1 d .
O5 O 1.00958(15) 0.39000(15) 0.14599(8) 0.0234(4) Uani 1 1 d .
O6 O 1.0052(2) 0.51544(19) 0.08767(9) 0.0435(6) Uani 1 1 d .
O7 O 1.17558(16) 0.25830(16) 0.21813(10) 0.0367(5) Uani 1 1 d .
O8 O 1.27563(16) 0.42023(16) 0.22096(8) 0.0259(4) Uani 1 1 d .
O9 O 1.36967(17) 0.25821(18) 0.20427(9) 0.0357(5) Uani 1 1 d .
O10 O 1.06855(17) 0.40742(19) 0.36444(9) 0.0358(5) Uani 1 1 d .
O11 O 1.24606(19) 0.4003(3) 0.33573(10) 0.0578(7) Uani 1 1 d .
O12 O 1.2335(2) 0.3747(2) 0.42703(9) 0.0529(7) Uani 1 1 d .
N1 N 1.0309(2) 0.4938(2) 0.13900(10) 0.0261(5) Uani 1 1 d .
N2 N 1.27622(19) 0.3106(2) 0.21406(10) 0.0254(5) Uani 1 1 d .
N3 N 1.1842(2) 0.3936(2) 0.37722(10) 0.0301(5) Uani 1 1 d .
C1 C 0.7002(2) 0.3277(2) 0.18939(11) 0.0187(5) Uani 1 1 d .
H1A H 0.6116 0.3029 0.1911 0.022 Uiso 1 1 calc R
C2 C 0.7059(2) 0.3327(2) 0.12083(11) 0.0219(6) Uani 1 1 d .
H2A H 0.7933 0.3244 0.1135 0.026 Uiso 1 1 calc R
H2B H 0.6813 0.4102 0.1145 0.026 Uiso 1 1 calc R
C3 C 0.4679(2) 0.2938(2) 0.03626(13) 0.0290(7) Uani 1 1 d .
C4 C 0.4622(3) 0.3470(3) -0.01322(16) 0.0436(9) Uani 1 1 d .
H4A H 0.5312 0.3467 -0.0346 0.052 Uiso 1 1 calc R
C5 C 0.3535(4) 0.4012(3) -0.0315(2) 0.0656(13) Uani 1 1 d .
H5A H 0.3485 0.4371 -0.0658 0.079 Uiso 1 1 calc R
C6 C 0.2537(3) 0.4029(3) 0.0000(2) 0.0672(13) Uani 1 1 d .
H6A H 0.1808 0.4408 -0.0123 0.081 Uiso 1 1 calc R
C7 C 0.2596(3) 0.3503(4) 0.04876(19) 0.0650(12) Uani 1 1 d .
H7A H 0.1914 0.3521 0.0708 0.078 Uiso 1 1 calc R
C8 C 0.3642(3) 0.2948(3) 0.06585(14) 0.0502(10) Uani 1 1 d .
H8A H 0.3660 0.2559 0.0988 0.060 Uiso 1 1 calc R
C9 C 0.6780(2) 0.1826(2) -0.00477(12) 0.0255(6) Uani 1 1 d .
C10 C 0.7663(3) 0.2587(3) -0.01724(14) 0.0368(7) Uani 1 1 d .
H10A H 0.7926 0.3323 0.0118 0.044 Uiso 1 1 calc R
C11 C 0.8167(3) 0.2281(3) -0.07166(15) 0.0443(8) Uani 1 1 d .
H11A H 0.8765 0.2811 -0.0799 0.053 Uiso 1 1 calc R
C12 C 0.7803(3) 0.1215(3) -0.11366(15) 0.0463(9) Uani 1 1 d .
H12A H 0.8144 0.1011 -0.1511 0.056 Uiso 1 1 calc R
C13 C 0.6945(3) 0.0446(3) -0.10158(15) 0.0440(8) Uani 1 1 d .
H13A H 0.6697 -0.0294 -0.1306 0.053 Uiso 1 1 calc R
C14 C 0.6438(3) 0.0742(3) -0.04726(13) 0.0340(7) Uani 1 1 d .
H14A H 0.5853 0.0200 -0.0390 0.041 Uiso 1 1 calc R
C16 C 0.8213(2) 0.1030(2) 0.14981(11) 0.0205(6) Uani 1 1 d .
C17 C 0.9283(2) 0.1120(2) 0.12343(12) 0.0257(6) Uani 1 1 d .
H17A H 0.9838 0.1814 0.1378 0.031 Uiso 1 1 calc R
C18 C 0.9542(3) 0.0206(3) 0.07655(13) 0.0341(7) Uani 1 1 d .
H18A H 1.0276 0.0270 0.0590 0.041 Uiso 1 1 calc R
C19 C 0.8738(3) -0.0794(3) 0.05543(14) 0.0401(8) Uani 1 1 d .
H19A H 0.8918 -0.1422 0.0233 0.048 Uiso 1 1 calc R
C20 C 0.7673(3) -0.0891(3) 0.08061(14) 0.0383(8) Uani 1 1 d .
H20A H 0.7119 -0.1585 0.0656 0.046 Uiso 1 1 calc R
C21 C 0.7402(3) 0.0016(2) 0.12772(13) 0.0292(6) Uani 1 1 d .
H21A H 0.6664 -0.0055 0.1449 0.035 Uiso 1 1 calc R
C22 C 0.7276(2) 0.1580(2) 0.26727(12) 0.0212(6) Uani 1 1 d .
C23 C 0.7996(3) 0.1460(3) 0.32282(13) 0.0312(7) Uani 1 1 d .
H23A H 0.8856 0.1750 0.3338 0.037 Uiso 1 1 calc R
C24 C 0.7462(3) 0.0917(3) 0.36229(15) 0.0450(9) Uani 1 1 d .
H24A H 0.7962 0.0823 0.3999 0.054 Uiso 1 1 calc R
C25 C 0.6212(3) 0.0514(3) 0.34729(16) 0.0491(9) Uani 1 1 d .
H25A H 0.5850 0.0149 0.3748 0.059 Uiso 1 1 calc R
C26 C 0.5481(3) 0.0636(3) 0.29272(16) 0.0400(8) Uani 1 1 d .
H26A H 0.4618 0.0355 0.2825 0.048 Uiso 1 1 calc R
C27 C 0.6009(2) 0.1172(2) 0.25253(14) 0.0295(6) Uani 1 1 d .
H27A H 0.5504 0.1261 0.2149 0.035 Uiso 1 1 calc R
C28 C 0.7051(2) 0.4581(2) 0.31873(11) 0.0198(5) Uani 1 1 d .
C29 C 0.7942(2) 0.5011(2) 0.37333(12) 0.0246(6) Uani 1 1 d .
H29A H 0.8747 0.5333 0.3709 0.030 Uiso 1 1 calc R
C30 C 0.7651(3) 0.4969(3) 0.43096(13) 0.0313(7) Uani 1 1 d .
H30A H 0.8258 0.5264 0.4681 0.038 Uiso 1 1 calc R
C31 C 0.6486(3) 0.4499(3) 0.43481(13) 0.0334(7) Uani 1 1 d .
H31A H 0.6297 0.4467 0.4746 0.040 Uiso 1 1 calc R
C32 C 0.5592(3) 0.4076(3) 0.38096(13) 0.0333(7) Uani 1 1 d .
H32A H 0.4788 0.3758 0.3837 0.040 Uiso 1 1 calc R
C33 C 0.5874(2) 0.4118(2) 0.32318(12) 0.0270(6) Uani 1 1 d .
H33A H 0.5261 0.3829 0.2862 0.032 Uiso 1 1 calc R
C34 C 0.6474(2) 0.5746(2) 0.21808(12) 0.0223(6) Uani 1 1 d .
C35 C 0.7027(3) 0.6861(3) 0.22476(15) 0.0383(8) Uani 1 1 d .
H35A H 0.7904 0.7034 0.2404 0.046 Uiso 1 1 calc R
C36 C 0.6296(3) 0.7723(3) 0.20846(19) 0.0558(10) Uani 1 1 d .
H36A H 0.6669 0.8496 0.2140 0.067 Uiso 1 1 calc R
C37 C 0.5032(3) 0.7467(3) 0.18423(17) 0.0510(9) Uani 1 1 d .
H37A H 0.4542 0.8059 0.1720 0.061 Uiso 1 1 calc R
C38 C 0.4478(3) 0.6365(3) 0.17760(15) 0.0408(8) Uani 1 1 d .
H38A H 0.3603 0.6195 0.1615 0.049 Uiso 1 1 calc R
C39 C 0.5194(2) 0.5503(3) 0.19445(14) 0.0310(7) Uani 1 1 d .
H39A H 0.4811 0.4738 0.1899 0.037 Uiso 1 1 calc R
C40 C 1.3370(2) 0.7486(2) 0.40201(13) 0.0285(6) Uani 1 1 d .
C41 C 1.4236(3) 0.7098(3) 0.36461(17) 0.0509(9) Uani 1 1 d .
H41A H 1.3963 0.6759 0.3210 0.061 Uiso 1 1 calc R
C42 C 1.5508(3) 0.7202(4) 0.3905(2) 0.0729(13) Uani 1 1 d .
H42A H 1.6109 0.6967 0.3644 0.087 Uiso 1 1 calc R
C43 C 1.5890(3) 0.7643(4) 0.4535(3) 0.0761(14) Uani 1 1 d .
H43A H 1.6758 0.7688 0.4713 0.091 Uiso 1 1 calc R
C44 C 1.5052(4) 0.8014(5) 0.4908(2) 0.0891(17) Uani 1 1 d .
H44A H 1.5330 0.8320 0.5346 0.107 Uiso 1 1 calc R
C45 C 1.3778(3) 0.7952(4) 0.46521(16) 0.0652(12) Uani 1 1 d .
H45A H 1.3190 0.8233 0.4915 0.078 Uiso 1 1 calc R
C46 C 1.1510(2) 0.8516(2) 0.32650(13) 0.0287(6) Uani 1 1 d .
C47 C 1.2161(3) 0.9616(3) 0.35098(15) 0.0389(8) Uani 1 1 d .
H47A H 1.2785 0.9751 0.3879 0.047 Uiso 1 1 calc R
C48 C 1.1896(3) 1.0518(3) 0.32132(17) 0.0471(9) Uani 1 1 d .
H48A H 1.2353 1.1266 0.3372 0.057 Uiso 1 1 calc R
C49 C 1.0966(3) 1.0323(3) 0.26863(17) 0.0476(9) Uani 1 1 d .
H49A H 1.0773 1.0947 0.2489 0.057 Uiso 1 1 calc R
C50 C 1.0318(3) 0.9244(3) 0.24437(16) 0.0434(8) Uani 1 1 d .
H50A H 0.9678 0.9125 0.2081 0.052 Uiso 1 1 calc R
C51 C 1.0589(3) 0.8327(3) 0.27221(14) 0.0340(7) Uani 1 1 d .
H51A H 1.0153 0.7573 0.2547 0.041 Uiso 1 1 calc R
C52 C 1.0820(2) 0.7594(2) 0.42634(13) 0.0283(6) Uani 1 1 d .
C53 C 1.0931(3) 0.6880(3) 0.46876(13) 0.0347(7) Uani 1 1 d .
H53A H 1.1486 0.6268 0.4650 0.042 Uiso 1 1 calc R
C54 C 1.0230(3) 0.7067(3) 0.51632(14) 0.0392(8) Uani 1 1 d .
H54A H 1.0320 0.6590 0.5456 0.047 Uiso 1 1 calc R
C55 C 0.9416(3) 0.7923(3) 0.52159(16) 0.0465(9) Uani 1 1 d .
H55A H 0.8938 0.8040 0.5544 0.056 Uiso 1 1 calc R
C56 C 0.9281(3) 0.8619(3) 0.47991(19) 0.0615(11) Uani 1 1 d .
H56A H 0.8707 0.9215 0.4837 0.074 Uiso 1 1 calc R
C57 C 0.9984(3) 0.8458(3) 0.43182(17) 0.0486(9) Uani 1 1 d .
H57A H 0.9886 0.8942 0.4029 0.058 Uiso 1 1 calc R

loop_
_atom_site_aniso_label
_atom_site_aniso_U_11
_atom_site_aniso_U_22
_atom_site_aniso_U_33
_atom_site_aniso_U_23
_atom_site_aniso_U_13
_atom_site_aniso_U_12
Y1 0.01475(12) 0.01726(13) 0.01882(13) 0.00500(10) 0.00180(9) 0.00064(9)
P1 0.0230(3) 0.0249(4) 0.0213(4) 0.0054(3) -0.0017(3) -0.0002(3)
P2 0.0169(3) 0.0155(3) 0.0200(3) 0.0058(3) 0.0015(3) 0.0005(3)
P3 0.0156(3) 0.0166(3) 0.0214(3) 0.0048(3) 0.0027(3) 0.0024(3)
P4 0.0268(4) 0.0196(4) 0.0241(4) 0.0043(3) -0.0005(3) -0.0019(3)
O1 0.0170(8) 0.0162(9) 0.0204(9) 0.0039(7) 0.0016(7) 0.0003(7)
O2 0.0167(8) 0.0173(9) 0.0266(10) 0.0046(8) 0.0029(7) 0.0006(7)
O3 0.0443(12) 0.0214(11) 0.0267(10) 0.0042(9) -0.0048(9) -0.0058(9)
O4 0.0319(10) 0.0217(10) 0.0257(10) 0.0052(8) 0.0052(8) -0.0017(8)
O5 0.0247(9) 0.0241(10) 0.0223(9) 0.0081(8) 0.0037(7) -0.0007(8)
O6 0.0588(14) 0.0488(14) 0.0262(11) 0.0218(10) -0.0011(10) 0.0045(11)
O7 0.0164(9) 0.0232(11) 0.0678(15) 0.0084(10) 0.0044(9) -0.0002(8)
O8 0.0237(9) 0.0250(11) 0.0307(10) 0.0078(9) 0.0080(8) 0.0009(8)
O9 0.0226(10) 0.0425(13) 0.0374(12) -0.0007(10) 0.0047(9) 0.0156(9)
O10 0.0233(10) 0.0586(15) 0.0252(10) 0.0135(10) 0.0009(8) -0.0050(10)
O11 0.0389(12) 0.120(2) 0.0299(12) 0.0346(14) 0.0177(10) 0.0408(14)
O12 0.0509(14) 0.088(2) 0.0217(11) 0.0268(12) -0.0055(10) 0.0009(13)
N1 0.0247(12) 0.0305(14) 0.0249(12) 0.0096(11) 0.0053(10) 0.0043(10)
N2 0.0186(11) 0.0308(14) 0.0234(12) 0.0025(10) -0.0006(9) 0.0041(10)
N3 0.0357(14) 0.0341(14) 0.0190(12) 0.0060(11) 0.0011(10) 0.0061(11)
C1 0.0155(12) 0.0197(14) 0.0200(13) 0.0050(11) 0.0005(10) -0.0009(10)
C2 0.0213(13) 0.0235(14) 0.0199(13) 0.0075(11) -0.0017(10) 0.0004(11)
C3 0.0255(14) 0.0267(16) 0.0262(15) -0.0036(12) -0.0056(12) 0.0032(12)
C4 0.0324(16) 0.0315(18) 0.062(2) 0.0188(17) -0.0140(15) -0.0054(14)
C5 0.058(2) 0.030(2) 0.098(3) 0.031(2) -0.035(2) -0.0086(18)
C6 0.035(2) 0.029(2) 0.113(4) -0.009(2) -0.021(2) 0.0088(16)
C7 0.039(2) 0.080(3) 0.055(2) -0.020(2) -0.0032(18) 0.025(2)
C8 0.0341(17) 0.078(3) 0.0275(17) -0.0043(17) -0.0032(14) 0.0160(18)
C9 0.0268(14) 0.0238(15) 0.0252(14) 0.0062(12) 0.0018(11) 0.0057(12)
C10 0.0390(17) 0.0379(18) 0.0331(17) 0.0059(14) 0.0094(14) 0.0019(14)
C11 0.0400(18) 0.053(2) 0.0444(19) 0.0126(17) 0.0192(15) 0.0038(16)
C12 0.0412(18) 0.060(2) 0.0366(18) 0.0033(17) 0.0121(15) 0.0195(17)
C13 0.050(2) 0.039(2) 0.0346(18) -0.0064(15) 0.0035(15) 0.0181(16)
C14 0.0336(16) 0.0307(17) 0.0339(17) 0.0045(14) -0.0006(13) 0.0043(13)
C16 0.0230(13) 0.0171(13) 0.0201(13) 0.0052(11) -0.0012(10) 0.0049(11)
C17 0.0244(13) 0.0233(15) 0.0262(14) 0.0019(12) 0.0013(11) 0.0030(12)
C18 0.0335(16) 0.0339(18) 0.0329(16) 0.0016(14) 0.0088(13) 0.0063(14)
C19 0.0484(19) 0.0299(17) 0.0335(17) -0.0081(14) 0.0055(15) 0.0044(15)
C20 0.0421(18) 0.0227(16) 0.0400(18) -0.0043(14) -0.0023(14) -0.0048(14)
C21 0.0281(14) 0.0227(15) 0.0333(16) 0.0034(13) 0.0013(12) -0.0018(12)
C22 0.0240(13) 0.0164(13) 0.0251(14) 0.0066(11) 0.0075(11) 0.0021(11)
C23 0.0351(16) 0.0338(17) 0.0258(15) 0.0105(13) 0.0052(12) -0.0014(13)
C24 0.057(2) 0.050(2) 0.0328(17) 0.0197(16) 0.0107(15) -0.0014(17)
C25 0.061(2) 0.048(2) 0.048(2) 0.0209(17) 0.0286(18) -0.0081(18)
C26 0.0340(16) 0.0317(18) 0.059(2) 0.0121(16) 0.0207(15) -0.0047(14)
C27 0.0263(14) 0.0224(15) 0.0432(17) 0.0129(13) 0.0084(13) 0.0043(12)
C28 0.0197(12) 0.0182(13) 0.0217(13) 0.0047(11) 0.0040(10) 0.0057(10)
C29 0.0204(13) 0.0252(15) 0.0271(14) 0.0038(12) 0.0046(11) 0.0039(11)
C30 0.0300(15) 0.0402(18) 0.0199(14) 0.0042(13) -0.0016(12) 0.0009(13)
C31 0.0362(16) 0.0445(19) 0.0231(15) 0.0122(14) 0.0093(12) 0.0045(14)
C32 0.0236(14) 0.0431(19) 0.0357(17) 0.0130(14) 0.0086(12) -0.0024(13)
C33 0.0219(13) 0.0307(16) 0.0256(14) 0.0045(12) 0.0010(11) -0.0026(12)
C34 0.0208(13) 0.0217(14) 0.0269(14) 0.0083(12) 0.0071(11) 0.0058(11)
C35 0.0307(16) 0.0273(17) 0.059(2) 0.0197(15) 0.0023(15) 0.0012(13)
C36 0.053(2) 0.0292(19) 0.091(3) 0.031(2) 0.005(2) 0.0080(16)
C37 0.0436(19) 0.045(2) 0.074(3) 0.033(2) 0.0076(18) 0.0249(17)
C38 0.0265(15) 0.044(2) 0.056(2) 0.0208(17) 0.0054(14) 0.0138(14)
C39 0.0217(13) 0.0305(16) 0.0441(18) 0.0159(14) 0.0045(12) 0.0048(12)
C40 0.0275(14) 0.0244(15) 0.0321(16) 0.0078(13) 0.0003(12) 0.0012(12)
C41 0.0399(18) 0.045(2) 0.059(2) -0.0067(18) 0.0098(17) 0.0106(16)
C42 0.035(2) 0.055(3) 0.119(4) -0.003(3) 0.019(2) 0.0189(19)
C43 0.028(2) 0.075(3) 0.115(4) 0.021(3) -0.012(2) 0.002(2)
C44 0.045(2) 0.144(5) 0.062(3) 0.017(3) -0.020(2) -0.018(3)
C45 0.0326(18) 0.106(4) 0.041(2) -0.005(2) -0.0021(16) -0.012(2)
C46 0.0308(15) 0.0230(15) 0.0351(16) 0.0093(13) 0.0104(13) 0.0045(12)
C47 0.0404(17) 0.0292(17) 0.0475(19) 0.0096(15) 0.0096(15) -0.0008(14)
C48 0.052(2) 0.0256(17) 0.073(3) 0.0184(17) 0.0274(19) 0.0050(16)
C49 0.058(2) 0.043(2) 0.061(2) 0.0327(19) 0.0317(19) 0.0268(18)
C50 0.0466(19) 0.047(2) 0.045(2) 0.0204(17) 0.0148(15) 0.0206(16)
C51 0.0358(16) 0.0332(17) 0.0357(17) 0.0124(14) 0.0073(13) 0.0080(14)
C52 0.0238(14) 0.0291(16) 0.0289(15) 0.0048(13) 0.0015(12) -0.0052(12)
C53 0.0302(15) 0.0438(19) 0.0290(16) 0.0098(14) 0.0015(13) 0.0020(14)
C54 0.0382(17) 0.049(2) 0.0279(16) 0.0083(15) 0.0033(14) -0.0042(16)
C55 0.046(2) 0.046(2) 0.047(2) 0.0021(17) 0.0220(16) -0.0094(17)
C56 0.058(2) 0.045(2) 0.097(3) 0.023(2) 0.048(2) 0.0183(19)
C57 0.0484(19) 0.039(2) 0.072(3) 0.0267(19) 0.0288(18) 0.0109(16)

loop_
_atom_type_symbol
_atom_type_description
_atom_type_scat_dispersion_real
_atom_type_scat_dispersion_imag
_atom_type_scat_source
C C 0.0033 0.0016 'International Tables Vol C Tables 4.2.6.8 and 6.1.1.4'
H H 0.0000 0.0000 'International Tables Vol C Tables 4.2.6.8 and 6.1.1.4'
N N 0.0061 0.0033 'International Tables Vol C Tables 4.2.6.8 and 6.1.1.4'
O O 0.0106 0.0060 'International Tables Vol C Tables 4.2.6.8 and 6.1.1.4'
P P 0.1023 0.0942 'International Tables Vol C Tables 4.2.6.8 and 6.1.1.4'
Y Y -2.7962 3.5667 'International Tables Vol C Tables 4.2.6.8 and 6.1.1.4'

loop_
_geom_angle_atom_site_label_1
_geom_angle_atom_site_label_2
_geom_angle_atom_site_label_3
_geom_angle
O3 Y1 O2 82.91(7)
O3 Y1 O1 141.50(7)
O2 Y1 O1 73.94(6)
O3 Y1 O5 125.93(6)
O2 Y1 O5 80.82(6)
O1 Y1 O5 80.64(6)
O3 Y1 O11 76.39(8)
O2 Y1 O11 140.03(7)
O1 Y1 O11 102.29(8)
O5 Y1 O11 138.73(7)
O3 Y1 O7 135.88(7)
O2 Y1 O7 141.20(6)
O1 Y1 O7 73.01(6)
O5 Y1 O7 74.30(7)
O11 Y1 O7 67.64(8)
O3 Y1 O8 91.44(7)
O2 Y1 O8 148.34(6)
O1 Y1 O8 123.99(6)
O5 Y1 O8 77.46(6)
O11 Y1 O8 66.80(6)
O7 Y1 O8 51.61(6)
O3 Y1 O4 73.64(6)
O2 Y1 O4 76.18(6)
O1 Y1 O4 127.45(6)
O5 Y1 O4 52.46(6)
O11 Y1 O4 127.86(7)
O7 Y1 O4 109.32(7)
O8 Y1 O4 72.35(6)
O3 Y1 O10 77.84(7)
O2 Y1 O10 91.52(6)
O1 Y1 O10 72.57(6)
O5 Y1 O10 153.22(6)
O11 Y1 O10 51.05(7)
O7 Y1 O10 97.44(7)
O8 Y1 O10 117.80(6)
O4 Y1 O10 150.04(7)
O3 Y1 N1 99.50(7)
O2 Y1 N1 75.96(6)
O1 Y1 N1 104.03(6)
O5 Y1 N1 26.46(6)
O11 Y1 N1 140.67(7)
O7 Y1 N1 92.93(7)
O8 Y1 N1 74.31(6)
O4 Y1 N1 26.06(6)
O10 Y1 N1 167.46(7)
O3 Y1 N2 113.04(7)
O2 Y1 N2 157.57(6)
O1 Y1 N2 98.90(6)
O5 Y1 N2 77.01(6)
O11 Y1 N2 61.80(7)
O7 Y1 N2 25.92(6)
O8 Y1 N2 25.96(6)
O4 Y1 N2 92.77(6)
O10 Y1 N2 106.82(7)
N1 Y1 N2 85.55(6)
O3 Y1 N3 75.72(7)
O2 Y1 N3 116.32(7)
O1 Y1 N3 87.38(6)
O5 Y1 N3 155.52(7)
O11 Y1 N3 25.27(6)
O7 Y1 N3 81.83(7)
O8 Y1 N3 92.04(6)
O4 Y1 N3 144.99(6)
O10 Y1 N3 25.78(6)
N1 Y1 N3 165.56(6)
N2 Y1 N3 83.93(7)
C3 P1 C9 101.80(13)
C3 P1 C2 102.17(12)
C9 P1 C2 102.93(12)
O1 P2 C16 108.64(11)
O1 P2 C22 112.10(11)
C16 P2 C22 108.03(12)
O1 P2 C1 109.64(10)
C16 P2 C1 111.20(11)
C22 P2 C1 107.24(12)
O2 P3 C34 109.60(10)
O2 P3 C28 111.47(10)
C34 P3 C28 107.42(12)
O2 P3 C1 113.61(11)
C34 P3 C1 107.28(11)
C28 P3 C1 107.19(11)
O3 P4 C46 111.50(12)
O3 P4 C52 111.98(12)
C46 P4 C52 107.06(14)
O3 P4 C40 111.15(13)
C46 P4 C40 107.29(13)
C52 P4 C40 107.61(13)
P2 O1 Y1 147.11(10)
P3 O2 Y1 139.28(10)
P4 O3 Y1 174.80(13)
N1 O4 Y1 94.96(14)
N1 O5 Y1 96.76(14)
N2 O7 Y1 95.64(15)
N2 O8 Y1 95.55(14)
N3 O10 Y1 95.21(15)
N3 O11 Y1 97.91(15)
O6 N1 O4 123.3(2)
O6 N1 O5 121.1(2)
O4 N1 O5 115.6(2)
O6 N1 Y1 176.28(17)
O4 N1 Y1 58.98(12)
O5 N1 Y1 56.78(11)
O9 N2 O7 122.0(2)
O9 N2 O8 121.9(2)
O7 N2 O8 116.0(2)
O9 N2 Y1 170.59(17)
O7 N2 Y1 58.44(13)
O8 N2 Y1 58.48(12)
O12 N3 O11 121.5(2)
O12 N3 O10 122.7(2)
O11 N3 O10 115.8(2)
O12 N3 Y1 178.3(2)
O11 N3 Y1 56.82(13)
O10 N3 Y1 59.01(12)
C2 C1 P3 112.46(16)
C2 C1 P2 111.81(18)
P3 C1 P2 108.09(12)
C2 C1 H1A 108.1
P3 C1 H1A 108.1
P2 C1 H1A 108.1
C1 C2 P1 111.12(16)
C1 C2 H2A 109.4
P1 C2 H2A 109.4
C1 C2 H2B 109.4
P1 C2 H2B 109.4
H2A C2 H2B 108.0
C4 C3 C8 118.5(3)
C4 C3 P1 124.7(2)
C8 C3 P1 116.7(2)
C3 C4 C5 119.3(3)
C3 C4 H4A 120.3
C5 C4 H4A 120.3
C6 C5 C4 120.5(4)
C6 C5 H5A 119.8
C4 C5 H5A 119.8
C7 C6 C5 120.0(3)
C7 C6 H6A 120.0
C5 C6 H6A 120.0
C6 C7 C8 119.8(4)
C6 C7 H7A 120.1
C8 C7 H7A 120.1
C7 C8 C3 121.8(4)
C7 C8 H8A 119.1
C3 C8 H8A 119.1
C14 C9 C10 118.4(3)
C14 C9 P1 116.0(2)
C10 C9 P1 125.6(2)
C11 C10 C9 120.6(3)
C11 C10 H10A 119.7
C9 C10 H10A 119.7
C12 C11 C10 120.2(3)
C12 C11 H11A 119.9
C10 C11 H11A 119.9
C11 C12 C13 119.9(3)
C11 C12 H12A 120.1
C13 C12 H12A 120.1
C12 C13 C14 120.3(3)
C12 C13 H13A 119.8
C14 C13 H13A 119.8
C13 C14 C9 120.5(3)
C13 C14 H14A 119.7
C9 C14 H14A 119.7
C21 C16 C17 119.1(3)
C21 C16 P2 123.5(2)
C17 C16 P2 117.25(18)
C18 C17 C16 120.4(2)
C18 C17 H17A 119.8
C16 C17 H17A 119.8
C19 C18 C17 119.9(3)
C19 C18 H18A 120.0
C17 C18 H18A 120.0
C18 C19 C20 120.3(3)
C18 C19 H19A 119.9
C20 C19 H19A 119.9
C19 C20 C21 120.5(3)
C19 C20 H20A 119.8
C21 C20 H20A 119.8
C20 C21 C16 119.8(3)
C20 C21 H21A 120.1
C16 C21 H21A 120.1
C23 C22 C27 119.2(2)
C23 C22 P2 118.62(19)
C27 C22 P2 122.1(2)
C24 C23 C22 120.1(3)
C24 C23 H23A 120.0
C22 C23 H23A 120.0
C25 C24 C23 120.3(3)
C25 C24 H24A 119.9
C23 C24 H24A 119.9
C24 C25 C26 120.4(3)
C24 C25 H25A 119.8
C26 C25 H25A 119.8
C25 C26 C27 119.8(3)
C25 C26 H26A 120.1
C27 C26 H26A 120.1
C26 C27 C22 120.2(3)
C26 C27 H27A 119.9
C22 C27 H27A 119.9
C33 C28 C29 119.3(2)
C33 C28 P3 122.36(18)
C29 C28 P3 118.32(18)
C30 C29 C28 119.8(2)
C30 C29 H29A 120.1
C28 C29 H29A 120.1
C31 C30 C29 120.4(2)
C31 C30 H30A 119.8
C29 C30 H30A 119.8
C30 C31 C32 120.2(3)
C30 C31 H31A 119.9
C32 C31 H31A 119.9
C33 C32 C31 119.7(2)
C33 C32 H32A 120.2
C31 C32 H32A 120.2
C32 C33 C28 120.5(2)
C32 C33 H33A 119.7
C28 C33 H33A 119.7
C35 C34 C39 119.6(3)
C35 C34 P3 117.2(2)
C39 C34 P3 123.1(2)
C34 C35 C36 119.5(3)
C34 C35 H35A 120.2
C36 C35 H35A 120.2
C37 C36 C35 120.4(3)
C37 C36 H36A 119.8
C35 C36 H36A 119.8
C38 C37 C36 120.4(3)
C38 C37 H37A 119.8
C36 C37 H37A 119.8
C37 C38 C39 119.7(3)
C37 C38 H38A 120.1
C39 C38 H38A 120.1
C38 C39 C34 120.4(3)
C38 C39 H39A 119.8
C34 C39 H39A 119.8
C45 C40 C41 119.2(3)
C45 C40 P4 123.1(3)
C41 C40 P4 117.7(2)
C40 C41 C42 120.1(3)
C40 C41 H41A 120.0
C42 C41 H41A 120.0
C43 C42 C41 119.8(4)
C43 C42 H42A 120.1
C41 C42 H42A 120.1
C44 C43 C42 120.7(4)
C44 C43 H43A 119.6
C42 C43 H43A 119.6
C43 C44 C45 120.2(4)
C43 C44 H44A 119.9
C45 C44 H44A 119.9
C40 C45 C44 120.0(4)
C40 C45 H45A 120.0
C44 C45 H45A 120.0
C47 C46 C51 119.7(3)
C47 C46 P4 121.8(2)
C51 C46 P4 118.4(2)
C48 C47 C46 119.8(3)
C48 C47 H47A 120.1
C46 C47 H47A 120.1
C49 C48 C47 119.7(3)
C49 C48 H48A 120.2
C47 C48 H48A 120.2
C50 C49 C48 120.9(3)
C50 C49 H49A 119.6
C48 C49 H49A 119.6
C49 C50 C51 120.4(3)
C49 C50 H50A 119.8
C51 C50 H50A 119.8
C50 C51 C46 119.6(3)
C50 C51 H51A 120.2
C46 C51 H51A 120.2
C57 C52 C53 119.0(3)
C57 C52 P4 121.7(2)
C53 C52 P4 119.3(2)
C54 C53 C52 119.8(3)
C54 C53 H53A 120.1
C52 C53 H53A 120.1
C55 C54 C53 120.8(3)
C55 C54 H54A 119.6
C53 C54 H54A 119.6
C54 C55 C56 120.2(3)
C54 C55 H55A 119.9
C56 C55 H55A 119.9
C55 C56 C57 120.3(4)
C55 C56 H56A 119.8
C57 C56 H56A 119.8
C52 C57 C56 119.9(3)
C52 C57 H57A 120.1
C56 C57 H57A 120.1

loop_
_geom_bond_atom_site_label_1
_geom_bond_atom_site_label_2
_geom_bond_distance
Y1 O3 2.2463(18)
Y1 O2 2.2952(17)
Y1 O1 2.3066(15)
Y1 O5 2.4049(17)
Y1 O11 2.437(2)
Y1 O7 2.450(2)
Y1 O8 2.4503(18)
Y1 O4 2.4557(18)
Y1 O10 2.4827(19)
Y1 N1 2.855(2)
Y1 N2 2.861(2)
Y1 N3 2.884(2)
P1 C3 1.825(3)
P1 C9 1.830(3)
P1 C2 1.870(2)
P2 O1 1.5019(16)
P2 C16 1.793(3)
P2 C22 1.794(2)
P2 C1 1.839(3)
P3 O2 1.5075(16)
P3 C34 1.786(3)
P3 C28 1.793(3)
P3 C1 1.831(2)
P4 O3 1.4920(19)
P4 C46 1.787(3)
P4 C52 1.795(3)
P4 C40 1.797(3)
O4 N1 1.259(3)
O5 N1 1.281(3)
O6 N1 1.218(3)
O7 N2 1.257(3)
O8 N2 1.258(3)
O9 N2 1.225(3)
O10 N3 1.260(3)
O11 N3 1.243(3)
O12 N3 1.221(3)
C1 C2 1.553(3)
C1 H1A 1.0000
C2 H2A 0.9900
C2 H2B 0.9900
C3 C4 1.382(4)
C3 C8 1.391(4)
C4 C5 1.403(4)
C4 H4A 0.9500
C5 C6 1.380(6)
C5 H5A 0.9500
C6 C7 1.364(6)
C6 H6A 0.9500
C7 C8 1.368(5)
C7 H7A 0.9500
C8 H8A 0.9500
C9 C14 1.388(4)
C9 C10 1.389(4)
C10 C11 1.387(4)
C10 H10A 0.9500
C11 C12 1.371(4)
C11 H11A 0.9500
C12 C13 1.372(4)
C12 H12A 0.9500
C13 C14 1.387(4)
C13 H13A 0.9500
C14 H14A 0.9500
C16 C21 1.389(3)
C16 C17 1.393(4)
C17 C18 1.382(4)
C17 H17A 0.9500
C18 C19 1.371(4)
C18 H18A 0.9500
C19 C20 1.374(4)
C19 H19A 0.9500
C20 C21 1.385(4)
C20 H20A 0.9500
C21 H21A 0.9500
C22 C23 1.387(4)
C22 C27 1.393(3)
C23 C24 1.385(4)
C23 H23A 0.9500
C24 C25 1.375(4)
C24 H24A 0.9500
C25 C26 1.375(4)
C25 H25A 0.9500
C26 C27 1.390(4)
C26 H26A 0.9500
C27 H27A 0.9500
C28 C33 1.393(3)
C28 C29 1.394(3)
C29 C30 1.383(4)
C29 H29A 0.9500
C30 C31 1.380(4)
C30 H30A 0.9500
C31 C32 1.384(4)
C31 H31A 0.9500
C32 C33 1.383(4)
C32 H32A 0.9500
C33 H33A 0.9500
C34 C35 1.382(4)
C34 C39 1.389(3)
C35 C36 1.383(4)
C35 H35A 0.9500
C36 C37 1.377(4)
C36 H36A 0.9500
C37 C38 1.370(4)
C37 H37A 0.9500
C38 C39 1.379(4)
C38 H38A 0.9500
C39 H39A 0.9500
C40 C45 1.374(4)
C40 C41 1.375(4)
C41 C42 1.388(5)
C41 H41A 0.9500
C42 C43 1.362(6)
C42 H42A 0.9500
C43 C44 1.345(6)
C43 H43A 0.9500
C44 C45 1.392(5)
C44 H44A 0.9500
C45 H45A 0.9500
C46 C47 1.390(4)
C46 C51 1.399(4)
C47 C48 1.388(4)
C47 H47A 0.9500
C48 C49 1.379(5)
C48 H48A 0.9500
C49 C50 1.368(5)
C49 H49A 0.9500
C50 C51 1.379(4)
C50 H50A 0.9500
C51 H51A 0.9500
C52 C57 1.381(4)
C52 C53 1.396(4)
C53 C54 1.384(4)
C53 H53A 0.9500
C54 C55 1.356(5)
C54 H54A 0.9500
C55 C56 1.367(5)
C55 H55A 0.9500
C56 C57 1.395(5)
C56 H56A 0.9500
C57 H57A 0.9500
